data_9008147
loop_
_publ_author_name
'Niizeki, N.'
'Wachi, M.'

_publ_section_title
;
 The crystal structures of Bi2Mn4O10, Bi2Al4O9 and Bi2Fe4O9
;
_journal_name_full 'Zeitschrift fur Kristallographie'
_journal_page_first 173
_journal_page_last 187
_journal_volume 127
_journal_year 1968
_chemical_formula_structural Bi2Al4O9
_chemical_formula_sum 'Al4 Bi2 O9'
_space_group_IT_number 55
_symmetry_space_group_name_Hall '-P 2 2ab'
_symmetry_space_group_name_H-M 'P b a m'
_cell_angle_alpha 90
_cell_angle_beta 90
_cell_angle_gamma 90
_cell_length_a 7.712
_cell_length_b 8.112
_cell_length_c 5.708
_cell_formula_units_Z 2
_cell_volume 357.091
_database_code_amcsd 0010663
_exptl_crystal_density_diffrn 6.230
_cod_original_formula_sum 'Bi2 Al4 O9'
_cod_database_code 9008147
_amcsd_formula_title Bi2Al4O9

loop_
_space_group_symop_operation_xyz
x,y,z
1/2+x,1/2-y,z
1/2-x,1/2+y,-z
1/2-x,1/2+y,z
1/2+x,1/2-y,-z
x,y,-z
-x,-y,z
-x,-y,-z

loop_
_atom_site_label
_atom_site_fract_x
_atom_site_fract_y
_atom_site_fract_z
_atom_site_U_iso_or_equiv
Bi 0.17040 0.16680 0.00000 0.00621
Al1 0.50000 0.00000 0.25700 0.00887
Al2 0.34700 0.33900 0.50000 0.01013
O1 0.00000 0.00000 0.50000 0.01267
O2 0.38000 0.20100 0.25100 0.01393
O3 0.14000 0.43300 0.50000 0.01267
O4 0.14300 0.42600 0.00000 0.01393

loop_
_cod_related_entry_id
_cod_related_entry_database
_cod_related_entry_code
1 AMCSD 0010663
